data_2007229
loop_
_publ_author_name
'Anagnostis, Jason'
'Turnbull, Mark M. '

_publ_section_title
;
 2-Amino-3,5-dichloropyridinium Chloride Monohydrate
;
_journal_issue 5
_journal_name_full 'Acta Crystallographica Section C'
_journal_page_first 681
_journal_page_last 683
_journal_paper_doi 10.1107/S0108270197017344
_journal_volume 54
_journal_year 1998
_chemical_formula_iupac 'C5 H5 Cl2 N2 + , Cl - , H2 O'
_chemical_formula_structural C~5~H~5~Cl~2~N~2~^+^Cl^-^^.^H~2~O
_chemical_formula_sum 'C5 H7 Cl3 N2 O'
_chemical_formula_weight 217.48
_chemical_name_systematic
;
 2-amino-3,5-dichloropyridinium chloride
;
_space_group_IT_number 14
_symmetry_cell_setting monoclinic
_symmetry_space_group_name_Hall '-P 2ybc'
_symmetry_space_group_name_H-M 'P 1 21/c 1'
_audit_creation_method SHELXL
_cell_angle_alpha 90.00
_cell_angle_beta 92.44(2)
_cell_angle_gamma 90.00
_cell_formula_units_Z 4
_cell_length_a 6.7611(11)
_cell_length_b 16.889(3)
_cell_length_c 7.7713(13)
_cell_measurement_reflns_used 270
_cell_measurement_temperature 153(2)
_cell_measurement_theta_max 12.5
_cell_measurement_theta_min 3
_cell_volume 886.6(3)
_computing_cell_refinement XSCANS
_computing_data_collection 'XSCANS (Siemens, 1992)'
_computing_molecular_graphics 'SHELXTL (Sheldrick, 1985)'
_computing_publication_material SHELXTL
_computing_structure_refinement 'SHELXL93 (Sheldrick, 1993)'
_computing_structure_solution 'SHELXS86 (Sheldrick, 1990)'
_diffrn_ambient_temperature 153(2)
_diffrn_measurement_device_type 'Siemens P4'
_diffrn_measurement_method '\w scans'
_diffrn_radiation_monochromator graphite
_diffrn_radiation_source 'fine-focus sealed tube'
_diffrn_radiation_type MoK\a
_diffrn_radiation_wavelength 0.71073
_diffrn_reflns_av_R_equivalents 0.0245
_diffrn_reflns_av_sigmaI/netI 0.0333
_diffrn_reflns_limit_h_max 8
_diffrn_reflns_limit_h_min -8
_diffrn_reflns_limit_k_max 21
_diffrn_reflns_limit_k_min 0
_diffrn_reflns_limit_l_max 10
_diffrn_reflns_limit_l_min -10
_diffrn_reflns_number 4048
_diffrn_reflns_theta_max 27.48
_diffrn_reflns_theta_min 2.41
_diffrn_standards_decay_% 4.5
_diffrn_standards_interval_count 97
_diffrn_standards_number 3
_exptl_absorpt_coefficient_mu 0.978
_exptl_absorpt_correction_T_max 0.775
_exptl_absorpt_correction_T_min 0.687
_exptl_absorpt_correction_type psi-scans
_exptl_absorpt_process_details '(SHELXTL; Sheldrick, 1985)'
_exptl_crystal_colour colorless
_exptl_crystal_density_diffrn 1.629
_exptl_crystal_density_meas ?
_exptl_crystal_description block
_exptl_crystal_F_000 440
_exptl_crystal_size_max 0.60
_exptl_crystal_size_mid 0.36
_exptl_crystal_size_min 0.26
_refine_diff_density_max 0.24
_refine_diff_density_min -0.30
_refine_ls_extinction_method none
_refine_ls_goodness_of_fit_all 0.958
_refine_ls_goodness_of_fit_obs 1.028
_refine_ls_hydrogen_treatment H_atoms_not_refined
_refine_ls_matrix_type full
_refine_ls_number_parameters 100
_refine_ls_number_reflns 2029
_refine_ls_number_restraints 0
_refine_ls_restrained_S_all 0.958
_refine_ls_restrained_S_obs 1.028
_refine_ls_R_factor_all 0.0365
_refine_ls_R_factor_obs .0281
_refine_ls_shift/esd_max 0.000
_refine_ls_shift/esd_mean 0.000
_refine_ls_structure_factor_coef Fsqd
_refine_ls_weighting_details 'w = 1/[\s^2^(Fo^2^)+(0.0411P)^2^] where P=(Fo^2^+2Fc^2^)/3'
_refine_ls_weighting_scheme calc
_refine_ls_wR_factor_all 0.0714
_refine_ls_wR_factor_obs .0692
_reflns_number_observed 1675
_reflns_number_total 2029
_reflns_observed_criterion >2sigma(I)
_cod_data_source_file fr1087.cif
_cod_data_source_block 74co1
_cod_depositor_comments
;
The following automatic conversions were performed:
'_symmetry_cell_setting' value 'Monoclinic' changed to 'monoclinic'
according to '/home/saulius/struct/CIF-dictionaries/cif_core.dic'
dictionary named 'cif_core.dic' version 2.4.1 from 2010-06-29.

Automatic conversion script
Id: cif_fix_enum 1527 2010-12-29 10:47:43Z saulius 

The following automatic conversions were performed:

'_chemical_melting_point' value 'not measured' was changed to '?' -
the value is undefined or not given.

'_symmetry_cell_setting' value
'Monoclinic' changed to 'monoclinic' according to
/home/saulius/struct/CIF-dictionaries/cif_core.dic dictionary named
'cif_core.dic' version 2.4.1 from 2010-06-29.

Automatic conversion script
Id: cif_fix_values 1715 2011-07-08 13:25:40Z adriana 

The following automatic conversions were performed:

'_exptl_crystal_density_meas' value 'not measured' was changed to '?'
- the value is perceived as not measured.

Automatic conversion script
Id: cif_fix_values 3008 2015-01-20 13:52:24Z robertas 

The following automatic conversions were performed:

'_refine_ls_weighting_scheme' value 'calc w =
1/[\s^2^(Fo^2^)+(0.0411P)^2^] where P=(Fo^2^+2Fc^2^)/3' was changed
to 'calc'. New tag '_refine_ls_weighting_details' was created. The
value of the new tag was set to 'w = 1/[\s^2^(Fo^2^)+(0.0411P)^2^]
where P=(Fo^2^+2Fc^2^)/3'.

Automatic conversion script
Id: cif_fix_values 3143 2015-03-26 13:38:13Z robertas 
;
_cod_original_sg_symbol_H-M 'P 21/c'
_cod_database_code 2007229

loop_
_symmetry_equiv_pos_as_xyz
'x, y, z'
'-x, y+1/2, -z+1/2'
'-x, -y, -z'
'x, -y-1/2, z-1/2'

loop_
_atom_site_aniso_label
_atom_site_aniso_U_11
_atom_site_aniso_U_22
_atom_site_aniso_U_33
_atom_site_aniso_U_12
_atom_site_aniso_U_13
_atom_site_aniso_U_23
Cl1 .0317(2) .0198(2) .0405(3) -.0013(2) .0066(2) -.0009(2)
Cl3 .0334(2) .0331(3) .0434(3) .0027(2) .0142(2) -.0048(2)
Cl5 .0438(3) .0247(2) .0360(3) -.0076(2) .0057(2) -.0001(2)
N1 .0292(8) .0200(7) .0323(8) .0022(6) .0057(6) -.0024(6)
N2 .0308(8) .0214(7) .0437(9) .0003(6) .0097(7) -.0024(7)
C2 .0260(8) .0237(8) .0261(8) .0012(7) .0003(7) -.0011(7)
C3 .0267(8) .0255(9) .0241(8) .0040(7) .0018(7) -.0005(7)
C4 .0325(9) .0216(8) .0265(9) .0034(7) .0007(7) -.0020(7)
C5 .0318(9) .0212(8) .0272(9) -.0030(7) .0009(7) .0017(7)
C6 .0293(9) .0264(9) .0301(10) -.0014(7) .0040(8) .0011(7)
O1 .0347(7) .0300(7) .0428(8) .0000(6) .0071(6) -.0059(6)

loop_
_atom_site_label
_atom_site_fract_x
_atom_site_fract_y
_atom_site_fract_z
_atom_site_U_iso_or_equiv
_atom_site_thermal_displace_type
_atom_site_calc_flag
_atom_site_refinement_flags
_atom_site_occupancy
_atom_site_disorder_group
_atom_site_type_symbol
Cl1 1.23014(7) .16229(2) -.39535(6) .03052(12) Uani d . 1 . Cl
Cl3 .66146(7) .40939(3) -.09547(6) .03624(13) Uani d . 1 . Cl
Cl5 1.27696(7) .56325(3) -.36312(6) .03473(13) Uani d . 1 . Cl
N1 1.1195(2) .33936(8) -.3479(2) .0270(3) Uani d . 1 . N
H1 1.1618(2) .29487(8) -.3824(2) .050 Uiso d R 1 . H
N2 .8676(2) .26669(8) -.2360(2) .0317(4) Uani d . 1 . N
H2A .7566(2) .26224(8) -.1867(2) .050 Uiso d R 1 . H
H2B .9221(2) .22804(8) -.2771(2) .050 Uiso d R 1 . H
C2 .9514(3) .33650(10) -.2620(2) .0253(4) Uani d . 1 . C
C3 .8778(3) .41013(10) -.2043(2) .0254(4) Uani d . 1 . C
C4 .9758(3) .47865(10) -.2333(2) .0269(4) Uani d . 1 . C
H4 .9235(3) .52867(10) -.1982(2) .050 Uiso d R 1 . H
C5 1.1513(3) .47627(10) -.3228(2) .0267(4) Uani d . 1 . C
C6 1.2217(3) .40660(10) -.3792(2) .0285(4) Uani d . 1 . C
H6 1.3369(3) .40125(10) -.4398(2) .050 Uiso d R 1 . H
O1 .5100(2) .21762(8) -.0848(2) .0357(3) Uani d . 1 . O
H1O .4471(2) .25324(8) -.0412(2) .050 Uiso d R 1 . H
H2O .4398(2) .20341(8) -.1578(2) .050 Uiso d R 1 . H

loop_
_atom_type_symbol
_atom_type_description
_atom_type_scat_dispersion_real
_atom_type_scat_dispersion_imag
_atom_type_scat_source
C C 0.0033 0.0016 'International Tables Vol C Tables 4.2.6.8 and 6.1.1.4'
H H 0.0000 0.0000 'International Tables Vol C Tables 4.2.6.8 and 6.1.1.4'
N N 0.0061 0.0033 'International Tables Vol C Tables 4.2.6.8 and 6.1.1.4'
Cl Cl 0.1484 0.1585 'International Tables Vol C Tables 4.2.6.8 and 6.1.1.4'
O O 0.0106 0.0060 'International Tables Vol C Tables 4.2.6.8 and 6.1.1.4'

loop_
_geom_angle_atom_site_label_1
_geom_angle_atom_site_label_2
_geom_angle_atom_site_label_3
_geom_angle
_geom_angle_publ_flag
C2 N1 C6 124.58(15) yes
N2 C2 N1 118.9(2) yes
N2 C2 C3 124.9(2) yes
N1 C2 C3 116.17(15) yes
C4 C3 C2 121.0(2) yes
C4 C3 Cl3 121.26(13) yes
C2 C3 Cl3 117.77(13) yes
C3 C4 C5 119.2(2) yes
C6 C5 C4 120.3(2) yes
C6 C5 Cl5 119.88(14) yes
C4 C5 Cl5 119.84(13) yes
C5 C6 N1 118.8(2) yes
C2 N1 H1 115.3 no
C6 N1 H1 120.1 no
C2 N2 H2A 122.1 no
C2 N2 H2B 116.4 no
H2A N2 H2B 121.2 no
C3 C4 H4 121.0 no
C5 C4 H4 119.7 no
C5 C6 H6 124.3 no
N1 C6 H6 116.9 no
H1O O1 H2O 102.8 no

loop_
_geom_bond_atom_site_label_1
_geom_bond_atom_site_label_2
_geom_bond_site_symmetry_2
_geom_bond_distance
_geom_bond_publ_flag
Cl3 C3 . 1.721(2) yes
Cl5 C5 . 1.732(2) yes
N1 C2 . 1.342(2) yes
N1 C6 . 1.357(2) yes
N2 C2 . 1.328(2) yes
C2 C3 . 1.419(2) yes
C3 C4 . 1.357(2) yes
C4 C5 . 1.401(2) yes
C5 C6 . 1.349(2) yes
N1 H1 . .852 no
N2 H2A . .860 no
N2 H2B . .821 no
C4 H4 . .960 no
C6 H6 . .932 no
O1 H1O . .819 no
O1 H2O . .763 no

loop_
_geom_hbond_atom_site_label_D
_geom_hbond_atom_site_label_H
_geom_hbond_atom_site_label_A
_geom_hbond_site_symmetry_A
_geom_hbond_distance_DH
_geom_hbond_distance_HA
_geom_hbond_distance_DA
_geom_hbond_angle_DHA
_geom_hbond_publ_flag
N1 H1 Cl1 . 0.85 2.29 3.109(2) 161 yes
N2 H2B Cl1 . 0.82 2.57 3.303(2) 150 yes
N2 H2A O1 . 0.86 2.02 2.856(2) 163 yes
O1 H1O Cl1 4_466 0.82 2.37 3.1780(10) 170 yes
O1 H2O Cl1 1_455 0.76 2.38 3.144(2) 172 yes

loop_
_cod_related_entry_id
_cod_related_entry_database
_cod_related_entry_code
1 ChemSpider 21137110
